data_7235053
loop_
_publ_author_name
'Valentina V. Utochnikova'
'Alena S. Kalyakina'
'Ivan S. Bushmarinov'
'Andrey A. Vashchenko'
'Lukasz Marciniak'
'Anna M. Kaczmarek'
'Rik Van Deun'
'Stefan Brase'
'Natalia P. Kuzmina'

_publ_section_title
;
 Lanthanide 9-anthracenate: solution processable emitters for efficient
 purely NIR emitting host-free OLEDs
;
_journal_name_full 'Journal of Materials Chemistry C'
_journal_page_first 9848
_journal_page_last 9855
_journal_paper_doi 10.1039/C6TC03586H
_journal_volume 4
_journal_year 2016
_chemical_absolute_configuration ad
_chemical_formula_moiety 'C51 H45 O9 S3 Yb1, 3(H0.21 O0.16)'
_chemical_formula_sum 'C51 H45.64 O9.48 S3 Yb'
_chemical_formula_weight 1079.41
_space_group_crystal_system trigonal
_space_group_IT_number 146
_space_group_name_Hall 'R 3'
_space_group_name_H-M_alt 'R 3 :H'
_atom_sites_solution_hydrogens mixed
_atom_sites_solution_primary direct
_cell_angle_alpha 90
_cell_angle_beta 90
_cell_angle_gamma 120
_cell_formula_units_Z 3
_cell_length_a 21.337(3)
_cell_length_b 21.337(3)
_cell_length_c 8.7908(11)
_cell_measurement_reflns_used 200
_cell_measurement_temperature 100
_cell_measurement_theta_max 50
_cell_measurement_theta_min 2
_cell_volume 3466.0(8)
_computing_molecular_graphics 'Olex2 (Dolomanov et al., 2009)'
_computing_publication_material 'Olex2 (Dolomanov et al., 2009)'
_computing_structure_refinement 'ShelXL (Sheldrick, 2015)'
_computing_structure_solution 'ShelXT (Sheldrick, 2015)'
_diffrn_ambient_temperature 100
_diffrn_detector 'Bruker APEX2 area detector'
_diffrn_detector_area_resol_mean 7.9
_diffrn_detector_type 'CCD area detector'
_diffrn_measured_fraction_theta_full 0.973
_diffrn_measured_fraction_theta_max 0.967
_diffrn_measurement_device 'three-circle diffractometer'
_diffrn_measurement_device_type 'Bruker APEX-II DUO CCD'
_diffrn_measurement_method '\f and \w scans'
_diffrn_radiation_monochromator 'mirror optics'
_diffrn_radiation_probe x-ray
_diffrn_radiation_type CuK\a
_diffrn_radiation_wavelength 1.54178
_diffrn_reflns_av_R_equivalents 0.0259
_diffrn_reflns_av_unetI/netI 0.0291
_diffrn_reflns_Laue_measured_fraction_full 0.973
_diffrn_reflns_Laue_measured_fraction_max 0.967
_diffrn_reflns_limit_h_max 24
_diffrn_reflns_limit_h_min -25
_diffrn_reflns_limit_k_max 25
_diffrn_reflns_limit_k_min -24
_diffrn_reflns_limit_l_max 9
_diffrn_reflns_limit_l_min -9
_diffrn_reflns_number 16523
_diffrn_reflns_point_group_measured_fraction_full 0.973
_diffrn_reflns_point_group_measured_fraction_max 0.967
_diffrn_reflns_theta_full 67.679
_diffrn_reflns_theta_max 67.936
_diffrn_reflns_theta_min 4.144
_diffrn_source 'microfocus sealed X-ray tube'
_diffrn_source_type 'Incoatec I\ms'
_diffrn_standards_number .
_exptl_absorpt_coefficient_mu 5.488
_exptl_absorpt_correction_T_max 0.4669
_exptl_absorpt_correction_T_min 0.3112
_exptl_absorpt_correction_type multi-scan
_exptl_absorpt_process_details
;
SADABS-2012/1 (Bruker,2012) was used for absorption correction.
wR2(int) was 0.1699 before and 0.0582 after correction.
The Ratio of minimum to maximum transmission is 0.6665.
The \l/2 correction factor is Not present.
;
_exptl_crystal_colour colourless
_exptl_crystal_colour_primary colourless
_exptl_crystal_density_diffrn 1.551
_exptl_crystal_description prism
_exptl_crystal_F_000 1636
_exptl_crystal_size_max 0.15
_exptl_crystal_size_mid 0.1
_exptl_crystal_size_min 0.09
_refine_diff_density_max 0.386
_refine_diff_density_min -1.071
_refine_diff_density_rms 0.049
_refine_ls_abs_structure_details
;
 Refined as an inversion twin.
;
_refine_ls_abs_structure_Flack 0.100(13)
_refine_ls_extinction_coef 0.00014(2)
_refine_ls_extinction_expression Fc^*^=kFc[1+0.001xFc^2^\l^3^/sin(2\q)]^-1/4^
_refine_ls_extinction_method 'SHELXL-2014/7 (Sheldrick 2014'
_refine_ls_goodness_of_fit_ref 1.062
_refine_ls_hydrogen_treatment mixed
_refine_ls_matrix_type full
_refine_ls_number_parameters 213
_refine_ls_number_reflns 2351
_refine_ls_number_restraints 10
_refine_ls_restrained_S_all 1.066
_refine_ls_R_factor_all 0.0177
_refine_ls_R_factor_gt 0.0177
_refine_ls_shift/su_max 0.001
_refine_ls_shift/su_mean 0.000
_refine_ls_structure_factor_coef Fsqd
_refine_ls_weighting_details 'w=1/[\s^2^(Fo^2^)+(0.0214P)^2^+5.4715P] where P=(Fo^2^+2Fc^2^)/3'
_refine_ls_weighting_scheme calc
_refine_ls_wR_factor_gt 0.0426
_refine_ls_wR_factor_ref 0.0427
_reflns_Friedel_coverage 1.000
_reflns_Friedel_fraction_full 0.973
_reflns_Friedel_fraction_max 0.967
_reflns_number_gt 2349
_reflns_number_total 2351
_reflns_threshold_expression 'I > 2\s(I)'
_cod_data_source_file J-Mater-Chem-C-2016-4-9848.cif
_cod_data_source_block b
_cod_original_cell_volume 3466.1(9)
_cod_original_sg_symbol_H-M 'R 3'
_cod_database_code 7235053
_shelx_space_group_comment
;
The symmetry employed for this shelxl refinement is uniquely defined
by the following loop, which should always be used as a source of
symmetry information in preference to the above space-group names.
They are only intended as comments.
;

loop_
_space_group_symop_operation_xyz
'x, y, z'
'-y, x-y, z'
'-x+y, -x, z'
'x+2/3, y+1/3, z+1/3'
'-y+2/3, x-y+1/3, z+1/3'
'-x+y+2/3, -x+1/3, z+1/3'
'x+1/3, y+2/3, z+2/3'
'-y+1/3, x-y+2/3, z+2/3'
'-x+y+1/3, -x+2/3, z+2/3'

loop_
_atom_site_label
_atom_site_type_symbol
_atom_site_fract_x
_atom_site_fract_y
_atom_site_fract_z
_atom_site_U_iso_or_equiv
_atom_site_adp_type
_atom_site_occupancy
_atom_site_site_symmetry_order
_atom_site_calc_flag
_atom_site_refinement_flags_posn
_atom_site_refinement_flags_adp
_atom_site_refinement_flags_occupancy
_atom_site_disorder_assembly
_atom_site_disorder_group
Yb1 Yb 0.6667 0.3333 0.45748(2) 0.01265(11) Uani 1 3 d S T P A .
S1S S 0.59569(5) 0.42052(5) 0.23159(12) 0.0214(4) Uani 0.926(5) 1 d D . . A 1
O2 O 0.75681(14) 0.36015(14) 0.6496(3) 0.0246(6) Uani 1 1 d . . . . .
O1 O 0.77327(14) 0.44959(13) 0.5012(3) 0.0198(5) Uani 1 1 d . . . . .
O1S O 0.65578(14) 0.40611(14) 0.2753(3) 0.0215(6) Uani 1 1 d D . . . .
C2 C 1.0471(2) 0.4580(3) 0.6777(5) 0.0327(10) Uani 1 1 d . . . . .
H2 H 1.0895 0.4542 0.6709 0.039 Uiso 1 1 calc R . . . .
C4 C 0.9204(2) 0.4091(2) 0.6162(5) 0.0237(8) Uani 1 1 d . . . . .
H4 H 0.8772 0.3728 0.5698 0.028 Uiso 1 1 calc R . . . .
C10A C 0.9864(2) 0.5218(2) 0.7635(5) 0.0230(8) Uani 1 1 d . . . . .
C6 C 0.7980(2) 0.5428(2) 0.7922(5) 0.0217(8) Uani 1 1 d . . . . .
H6 H 0.7541 0.5090 0.7438 0.026 Uiso 1 1 calc R . . . .
C1 C 1.0493(2) 0.5143(2) 0.7516(5) 0.0294(9) Uani 1 1 d . . . . .
H1 H 1.0934 0.5497 0.7967 0.035 Uiso 1 1 calc R . . . .
C9A C 0.9261(2) 0.5863(2) 0.8537(5) 0.0230(8) Uani 1 1 d . . . . .
C8 C 0.8662(3) 0.6497(2) 0.9474(5) 0.0319(10) Uani 1 1 d . . . . .
H8 H 0.8675 0.6882 1.0044 0.038 Uiso 1 1 calc R . . . .
C9 C 0.9261(2) 0.6438(2) 0.9371(5) 0.0292(9) Uani 1 1 d . . . . .
H9 H 0.9692 0.6785 0.9864 0.035 Uiso 1 1 calc R . . . .
C7 C 0.8011(2) 0.5987(2) 0.8732(5) 0.0283(9) Uani 1 1 d . . . . .
H7 H 0.7594 0.6037 0.8803 0.034 Uiso 1 1 calc R . . . .
C5 C 0.85938(19) 0.47729(19) 0.6982(4) 0.0176(7) Uani 1 1 d . . . . .
C4A C 0.9203(2) 0.4683(2) 0.6916(4) 0.0193(7) Uani 1 1 d . . . . .
C1S C 0.6239(3) 0.4678(3) 0.0572(5) 0.0391(11) Uani 1 1 d D . . . .
H1SA H 0.5872 0.4791 0.0213 0.059 Uiso 0.926(5) 1 calc R . . A 1
H1SB H 0.6699 0.5128 0.0719 0.059 Uiso 0.926(5) 1 calc R . . A 1
H1SC H 0.6302 0.4377 -0.0185 0.059 Uiso 0.926(5) 1 calc R . . A 1
H1SD H 0.5980 0.4584 -0.0397 0.059 Uiso 0.074(5) 1 calc R . . A 2
H1SE H 0.6036 0.4875 0.1304 0.059 Uiso 0.074(5) 1 calc R . . A 2
H1SF H 0.6753 0.5028 0.0412 0.059 Uiso 0.074(5) 1 calc R . . A 2
C11 C 0.79167(19) 0.42528(19) 0.6120(4) 0.0165(7) Uani 1 1 d . . . . .
C5A C 0.8605(2) 0.53448(19) 0.7792(4) 0.0183(8) Uani 1 1 d . . . . .
C3 C 0.9813(2) 0.4037(3) 0.6094(5) 0.0316(10) Uani 1 1 d . . . . .
H3 H 0.9800 0.3637 0.5591 0.038 Uiso 1 1 calc R . . . .
C10 C 0.9871(2) 0.5787(2) 0.8425(5) 0.0256(9) Uani 1 1 d . . . . .
H10 H 1.0306 0.6136 0.8903 0.031 Uiso 1 1 calc R . . . .
C2S C 0.5213(2) 0.3387(2) 0.1628(5) 0.0296(9) Uani 1 1 d D . . . .
H2SA H 0.4819 0.3472 0.1339 0.044 Uiso 0.926(5) 1 calc R . . A 1
H2SB H 0.5366 0.3220 0.0738 0.044 Uiso 0.926(5) 1 calc R . . A 1
H2SC H 0.5046 0.3018 0.2427 0.044 Uiso 0.926(5) 1 calc R . . A 1
H2SD H 0.4954 0.3259 0.0656 0.044 Uiso 0.074(5) 1 calc R . . A 2
H2SE H 0.5083 0.2945 0.2204 0.044 Uiso 0.074(5) 1 calc R . . A 2
H2SF H 0.5080 0.3694 0.2214 0.044 Uiso 0.074(5) 1 calc R . . A 2
S1 S 0.6146(4) 0.3857(4) 0.1290(9) 0.038(5) Uani 0.074(5) 1 d D . . A 2
O1W O 0.6667 0.3333 0.952(4) 0.096(8) Uani 0.48(3) 3 d DS T P B 1
H1W H 0.65(3) 0.36(3) 0.916(8) 0.115 Uiso 0.160(9) 1 d DR . . B -1
H1WA H 0.6667 0.3333 1.049(5) 0.115 Uiso 0.160(9) 3 d DRS T P B 1

loop_
_atom_site_aniso_label
_atom_site_aniso_U_11
_atom_site_aniso_U_22
_atom_site_aniso_U_33
_atom_site_aniso_U_23
_atom_site_aniso_U_13
_atom_site_aniso_U_12
Yb1 0.01276(11) 0.01276(11) 0.01243(15) 0.000 0.000 0.00638(6)
S1S 0.0239(6) 0.0242(6) 0.0196(6) -0.0013(4) -0.0065(4) 0.0147(4)
O2 0.0184(12) 0.0166(13) 0.0299(16) 0.0030(11) -0.0089(11) 0.0021(11)
O1 0.0217(13) 0.0178(12) 0.0168(14) 0.0012(10) -0.0035(10) 0.0075(11)
O1S 0.0203(13) 0.0229(14) 0.0212(15) 0.0088(11) -0.0030(11) 0.0107(12)
C2 0.021(2) 0.050(3) 0.029(3) 0.007(2) 0.0014(17) 0.020(2)
C4 0.0194(18) 0.028(2) 0.022(2) -0.0001(16) -0.0029(15) 0.0107(16)
C10A 0.0181(18) 0.0273(19) 0.0159(19) 0.0065(15) -0.0029(15) 0.0055(15)
C6 0.0244(19) 0.0193(18) 0.019(2) 0.0028(15) -0.0009(15) 0.0092(16)
C1 0.0164(18) 0.040(2) 0.023(2) 0.0072(18) -0.0032(15) 0.0076(17)
C9A 0.029(2) 0.0179(17) 0.014(2) 0.0045(14) -0.0034(15) 0.0056(16)
C8 0.049(3) 0.0195(19) 0.024(2) -0.0033(16) -0.0015(19) 0.0145(19)
C9 0.039(2) 0.0189(19) 0.020(2) -0.0026(16) -0.0088(18) 0.0066(18)
C7 0.037(2) 0.025(2) 0.024(2) 0.0025(16) 0.0028(17) 0.0164(18)
C5 0.0173(17) 0.0155(16) 0.0134(18) 0.0048(13) 0.0000(14) 0.0033(14)
C4A 0.0179(18) 0.0227(18) 0.0130(19) 0.0067(14) 0.0004(13) 0.0070(15)
C1S 0.045(3) 0.037(3) 0.031(3) 0.012(2) -0.011(2) 0.017(2)
C11 0.0177(18) 0.0175(17) 0.0144(19) -0.0001(13) 0.0012(14) 0.0087(14)
C5A 0.0221(18) 0.0157(17) 0.0123(19) 0.0036(13) -0.0003(14) 0.0057(14)
C3 0.031(2) 0.040(2) 0.029(3) -0.0024(18) -0.0028(18) 0.021(2)
C10 0.0228(19) 0.0228(19) 0.018(2) 0.0034(15) -0.0051(15) 0.0018(15)
C2S 0.027(2) 0.031(2) 0.028(2) -0.0014(17) -0.0103(17) 0.0121(18)
S1 0.036(9) 0.041(9) 0.035(10) 0.000(7) -0.014(6) 0.018(7)
O1W 0.131(11) 0.131(11) 0.025(8) 0.000 0.000 0.066(6)

loop_
_atom_type_symbol
_atom_type_description
_atom_type_scat_dispersion_real
_atom_type_scat_dispersion_imag
_atom_type_scat_source
C C 0.0181 0.0091 'International Tables Vol C Tables 4.2.6.8 and 6.1.1.4'
H H 0.0000 0.0000 'International Tables Vol C Tables 4.2.6.8 and 6.1.1.4'
O O 0.0492 0.0322 'International Tables Vol C Tables 4.2.6.8 and 6.1.1.4'
S S 0.3331 0.5567 'International Tables Vol C Tables 4.2.6.8 and 6.1.1.4'
Yb Yb -7.2108 4.4329 'International Tables Vol C Tables 4.2.6.8 and 6.1.1.4'

loop_
_geom_angle_atom_site_label_1
_geom_angle_atom_site_label_2
_geom_angle_atom_site_label_3
_geom_angle
_geom_angle_site_symmetry_1
_geom_angle_site_symmetry_3
O2 Yb1 O2 76.10(11) . 3_665
O2 Yb1 O2 76.10(11) . 2_655
O2 Yb1 O2 76.10(11) 3_665 2_655
O2 Yb1 O1 71.18(9) 2_655 .
O2 Yb1 O1 54.05(9) . .
O2 Yb1 O1 71.18(9) 3_665 2_655
O2 Yb1 O1 54.05(9) 3_665 3_665
O2 Yb1 O1 125.02(10) 3_665 .
O2 Yb1 O1 125.02(10) 2_655 3_665
O2 Yb1 O1 54.05(9) 2_655 2_655
O2 Yb1 O1 125.02(10) . 2_655
O2 Yb1 O1 71.18(9) . 3_665
O1 Yb1 O1 117.51(3) . 2_655
O1 Yb1 O1 117.51(4) 3_665 .
O1 Yb1 O1 117.51(4) 3_665 2_655
O1S Yb1 O2 131.38(9) . .
O1S Yb1 O2 144.64(9) . 3_665
O1S Yb1 O2 88.68(10) 3_665 .
O1S Yb1 O2 144.64(9) 2_655 .
O1S Yb1 O2 88.68(10) . 2_655
O1S Yb1 O2 144.64(9) 3_665 2_655
O1S Yb1 O2 88.68(10) 2_655 3_665
O1S Yb1 O2 131.38(9) 2_655 2_655
O1S Yb1 O2 131.38(9) 3_665 3_665
O1S Yb1 O1 74.03(9) 3_665 .
O1S Yb1 O1 77.33(9) 3_665 3_665
O1S Yb1 O1 145.49(10) 2_655 .
O1S Yb1 O1 77.33(9) . .
O1S Yb1 O1 145.49(10) . 3_665
O1S Yb1 O1 74.03(9) 2_655 3_665
O1S Yb1 O1 77.33(9) 2_655 2_655
O1S Yb1 O1 145.49(10) 3_665 2_655
O1S Yb1 O1 74.03(9) . 2_655
O1S Yb1 O1S 77.67(11) 2_655 .
O1S Yb1 O1S 77.67(11) 3_665 .
O1S Yb1 O1S 77.67(11) 3_665 2_655
O1S S1S C1S 104.8(2) . .
O1S S1S C2S 108.56(18) . .
C1S S1S C2S 98.5(2) . .
C11 O2 Yb1 92.3(2) . .
C11 O1 Yb1 91.6(2) . .
S1S O1S Yb1 133.70(16) . .
S1 O1S Yb1 129.8(3) . .
C1 C2 H2 119.7 . .
C1 C2 C3 120.5(4) . .
C3 C2 H2 119.7 . .
C4A C4 H4 119.4 . .
C3 C4 H4 119.4 . .
C3 C4 C4A 121.3(4) . .
C1 C10A C4A 118.6(4) . .
C10 C10A C1 122.1(4) . .
C10 C10A C4A 119.3(4) . .
C7 C6 H6 119.7 . .
C7 C6 C5A 120.5(4) . .
C5A C6 H6 119.7 . .
C2 C1 C10A 121.2(4) . .
C2 C1 H1 119.4 . .
C10A C1 H1 119.4 . .
C9 C9A C5A 118.4(4) . .
C10 C9A C9 122.5(4) . .
C10 C9A C5A 119.1(4) . .
C9 C8 H8 119.8 . .
C9 C8 C7 120.3(4) . .
C7 C8 H8 119.8 . .
C9A C9 H9 119.3 . .
C8 C9 C9A 121.5(4) . .
C8 C9 H9 119.3 . .
C6 C7 C8 120.7(4) . .
C6 C7 H7 119.6 . .
C8 C7 H7 119.6 . .
C4A C5 C11 119.2(3) . .
C5A C5 C4A 121.7(3) . .
C5A C5 C11 119.1(3) . .
C4 C4A C10A 118.1(4) . .
C5 C4A C4 123.4(3) . .
C5 C4A C10A 118.5(4) . .
S1S C1S H1SA 109.5 . .
S1S C1S H1SB 109.5 . .
S1S C1S H1SC 109.5 . .
H1SA C1S H1SB 109.5 . .
H1SA C1S H1SC 109.5 . .
H1SB C1S H1SC 109.5 . .
H1SD C1S H1SE 109.5 . .
H1SD C1S H1SF 109.5 . .
H1SE C1S H1SF 109.5 . .
S1 C1S H1SD 109.5 . .
S1 C1S H1SE 109.5 . .
S1 C1S H1SF 109.5 . .
O2 C11 Yb1 60.77(19) . .
O2 C11 O1 122.0(3) . .
O2 C11 C5 120.2(3) . .
O1 C11 Yb1 61.30(18) . .
O1 C11 C5 117.8(3) . .
C5 C11 Yb1 178.2(3) . .
C6 C5A C9A 118.5(4) . .
C5 C5A C6 122.4(3) . .
C5 C5A C9A 119.1(4) . .
C2 C3 H3 119.8 . .
C4 C3 C2 120.3(4) . .
C4 C3 H3 119.8 . .
C10A C10 H10 118.9 . .
C9A C10 C10A 122.2(4) . .
C9A C10 H10 118.9 . .
S1S C2S H2SA 109.5 . .
S1S C2S H2SB 109.5 . .
S1S C2S H2SC 109.5 . .
H2SA C2S H2SB 109.5 . .
H2SA C2S H2SC 109.5 . .
H2SB C2S H2SC 109.5 . .
H2SD C2S H2SE 109.5 . .
H2SD C2S H2SF 109.5 . .
H2SE C2S H2SF 109.5 . .
S1 C2S H2SD 109.5 . .
S1 C2S H2SE 109.5 . .
S1 C2S H2SF 109.5 . .
O1S S1 C1S 105.0(5) . .
O1S S1 C2S 110.8(5) . .
C2S S1 C1S 99.2(4) . .
H1W O1W H1WA 112(5) . .

loop_
_geom_bond_atom_site_label_1
_geom_bond_atom_site_label_2
_geom_bond_distance
_geom_bond_site_symmetry_2
Yb1 O2 2.404(3) .
Yb1 O2 2.404(3) 3_665
Yb1 O2 2.404(3) 2_655
Yb1 O1 2.415(2) 2_655
Yb1 O1 2.415(2) 3_665
Yb1 O1 2.415(2) .
Yb1 O1S 2.322(3) .
Yb1 O1S 2.322(3) 2_655
Yb1 O1S 2.322(3) 3_665
S1S O1S 1.510(3) .
S1S C1S 1.768(4) .
S1S C2S 1.778(4) .
O2 C11 1.249(5) .
O1 C11 1.255(5) .
O1S S1 1.495(6) .
C2 H2 0.9500 .
C2 C1 1.345(7) .
C2 C3 1.431(7) .
C4 H4 0.9500 .
C4 C4A 1.427(6) .
C4 C3 1.360(6) .
C10A C1 1.434(6) .
C10A C4A 1.443(5) .
C10A C10 1.393(6) .
C6 H6 0.9500 .
C6 C7 1.363(6) .
C6 C5A 1.434(6) .
C1 H1 0.9500 .
C9A C9 1.429(6) .
C9A C5A 1.437(5) .
C9A C10 1.392(6) .
C8 H8 0.9500 .
C8 C9 1.348(7) .
C8 C7 1.424(6) .
C9 H9 0.9500 .
C7 H7 0.9500 .
C5 C4A 1.408(5) .
C5 C11 1.513(5) .
C5 C5A 1.403(6) .
C1S H1SA 0.9800 .
C1S H1SB 0.9800 .
C1S H1SC 0.9800 .
C1S H1SD 0.9800 .
C1S H1SE 0.9800 .
C1S H1SF 0.9800 .
C1S S1 1.777(7) .
C3 H3 0.9500 .
C10 H10 0.9500 .
C2S H2SA 0.9800 .
C2S H2SB 0.9800 .
C2S H2SC 0.9800 .
C2S H2SD 0.9800 .
C2S H2SE 0.9800 .
C2S H2SF 0.9800 .
C2S S1 1.749(7) .
O1W H1W 0.84(3) .
O1W H1WA 0.85(3) .

loop_
_geom_torsion_atom_site_label_1
_geom_torsion_atom_site_label_2
_geom_torsion_atom_site_label_3
_geom_torsion_atom_site_label_4
_geom_torsion
_geom_torsion_site_symmetry_1
_geom_torsion_site_symmetry_2
_geom_torsion_site_symmetry_3
_geom_torsion_site_symmetry_4
Yb1 O2 C11 O1 -3.3(4) . . . .
Yb1 O2 C11 C5 178.3(3) . . . .
Yb1 O1 C11 O2 3.3(4) . . . .
Yb1 O1 C11 C5 -178.2(3) . . . .
Yb1 O1S S1 C1S 174.8(3) . . . .
Yb1 O1S S1 C2S 68.6(7) . . . .
C1 C2 C3 C4 1.1(7) . . . .
C1 C10A C4A C4 2.0(6) . . . .
C1 C10A C4A C5 -177.5(3) . . . .
C1 C10A C10 C9A 179.8(4) . . . .
C9 C9A C5A C6 -0.1(5) . . . .
C9 C9A C5A C5 -179.4(3) . . . .
C9 C9A C10 C10A 178.7(4) . . . .
C9 C8 C7 C6 0.6(6) . . . .
C7 C6 C5A C9A 0.1(6) . . . .
C7 C6 C5A C5 179.3(4) . . . .
C7 C8 C9 C9A -0.6(6) . . . .
C4A C4 C3 C2 -0.4(7) . . . .
C4A C10A C1 C2 -1.3(6) . . . .
C4A C10A C10 C9A -0.5(6) . . . .
C4A C5 C11 O2 65.8(5) . . . .
C4A C5 C11 O1 -112.7(4) . . . .
C4A C5 C5A C6 -177.4(4) . . . .
C4A C5 C5A C9A 1.8(5) . . . .
C1S S1S O1S Yb1 -168.2(3) . . . .
C11 C5 C4A C4 -4.7(5) . . . .
C11 C5 C4A C10A 174.8(3) . . . .
C11 C5 C5A C6 4.4(5) . . . .
C11 C5 C5A C9A -176.4(3) . . . .
C5A C6 C7 C8 -0.4(6) . . . .
C5A C9A C9 C8 0.4(6) . . . .
C5A C9A C10 C10A -1.2(6) . . . .
C5A C5 C4A C4 177.1(4) . . . .
C5A C5 C4A C10A -3.5(5) . . . .
C5A C5 C11 O2 -115.9(4) . . . .
C5A C5 C11 O1 65.5(5) . . . .
C3 C2 C1 C10A -0.3(7) . . . .
C3 C4 C4A C10A -1.2(6) . . . .
C3 C4 C4A C5 178.2(4) . . . .
C10 C10A C1 C2 178.5(4) . . . .
C10 C10A C4A C4 -177.8(4) . . . .
C10 C10A C4A C5 2.8(6) . . . .
C10 C9A C9 C8 -179.5(4) . . . .
C10 C9A C5A C6 179.8(4) . . . .
C10 C9A C5A C5 0.6(5) . . . .
C2S S1S O1S Yb1 -63.7(3) . . . .

loop_
_twin_individual_id
_twin_individual_mass_fraction_refined
1 0.900(13)
2 0.100(13)
